data_7053912
loop_
_publ_author_name
'Wu, Huilu'
'Wang, Hua'
'Wang, Xiaoli'
'Pan, Guolong'
'Shi, Furong'
'Zhang, Yanhui'
'Bai, Yuchen'
'Kong, Jin'

_publ_section_title
;
 V-shaped ligand bis(2-benzimidazolylmethyl)amine containing three
 copper(ii) ternary complexes: synthesis, structure, DNA-binding
 properties and antioxidant activity
;
_journal_issue 3
_journal_name_full 'New Journal of Chemistry'
_journal_page_first 1052
_journal_paper_doi 10.1039/c3nj01145c
_journal_volume 38
_journal_year 2014
_chemical_formula_sum 'C20 H20 Cl Cu N5 O6'
_chemical_formula_weight 525.40
_chemical_name_systematic
; 
 ? 
;
_space_group_IT_number 14
_symmetry_cell_setting monoclinic
_symmetry_space_group_name_Hall '-P 2ybc'
_symmetry_space_group_name_H-M 'P 1 21/c 1'
_atom_sites_solution_hydrogens geom
_atom_sites_solution_primary direct
_atom_sites_solution_secondary difmap
_audit_creation_method SHELXL-97
_cell_angle_alpha 90.00
_cell_angle_beta 116.415(10)
_cell_angle_gamma 90.00
_cell_formula_units_Z 4
_cell_length_a 11.772(2)
_cell_length_b 14.952(4)
_cell_length_c 13.660(3)
_cell_measurement_temperature 293(2)
_cell_volume 2153.3(9)
_computing_cell_refinement 'Bruker SMART'
_computing_data_collection 'Bruker SMART APEX II'
_computing_data_reduction 'Bruker SAINT'
_computing_structure_refinement 'SHELXL-97 (Sheldrick, 1997)'
_computing_structure_solution 'SHELXS-97 (Sheldrick, 1990)'
_diffrn_ambient_temperature 293(2)
_diffrn_measured_fraction_theta_full 0.997
_diffrn_measured_fraction_theta_max 0.997
_diffrn_measurement_device_type 'Bruker APEX II area detector'
_diffrn_measurement_method '\w scans'
_diffrn_radiation_monochromator graphite
_diffrn_radiation_source 'fine-focus sealed tube'
_diffrn_radiation_type MoK\a
_diffrn_radiation_wavelength 0.71073
_diffrn_reflns_av_R_equivalents 0.0393
_diffrn_reflns_av_sigmaI/netI 0.0361
_diffrn_reflns_limit_h_max 13
_diffrn_reflns_limit_h_min -15
_diffrn_reflns_limit_k_max 19
_diffrn_reflns_limit_k_min -19
_diffrn_reflns_limit_l_max 17
_diffrn_reflns_limit_l_min -17
_diffrn_reflns_number 17753
_diffrn_reflns_theta_full 27.56
_diffrn_reflns_theta_max 27.56
_diffrn_reflns_theta_min 1.93
_exptl_absorpt_coefficient_mu 1.188
_exptl_absorpt_correction_T_max 0.752
_exptl_absorpt_correction_T_min 0.691
_exptl_absorpt_correction_type multi-scan
_exptl_absorpt_process_details SADABS
_exptl_crystal_colour blue-green
_exptl_crystal_density_diffrn 1.621
_exptl_crystal_density_method 'not measured'
_exptl_crystal_description block
_exptl_crystal_F_000 1076
_exptl_crystal_size_max 0.32
_exptl_crystal_size_mid 0.28
_exptl_crystal_size_min 0.24
_refine_diff_density_max 1.120
_refine_diff_density_min -0.545
_refine_diff_density_rms 0.070
_refine_ls_extinction_method none
_refine_ls_goodness_of_fit_ref 1.040
_refine_ls_hydrogen_treatment mixed
_refine_ls_matrix_type full
_refine_ls_number_parameters 303
_refine_ls_number_reflns 4958
_refine_ls_number_restraints 0
_refine_ls_restrained_S_all 1.040
_refine_ls_R_factor_all 0.0512
_refine_ls_R_factor_gt 0.0377
_refine_ls_shift/su_max 0.000
_refine_ls_shift/su_mean 0.000
_refine_ls_structure_factor_coef Fsqd
_refine_ls_weighting_details 'calc w=1/[\s^2^(Fo^2^)+(0.0469P)^2^+1.8516P] where P=(Fo^2^+2Fc^2^)/3'
_refine_ls_weighting_scheme calc
_refine_ls_wR_factor_gt 0.0949
_refine_ls_wR_factor_ref 0.1016
_reflns_number_gt 4058
_reflns_number_total 4958
_reflns_threshold_expression >2sigma(I)
_cod_data_source_file c3nj01145c.txt
_cod_data_source_block 1
_cod_depositor_comments
;
The following automatic conversions were performed:

'_symmetry_cell_setting' value 'Monoclinic' changed to 'monoclinic'
according to
/usr/data/users/saulius/automatic-downloads/current/RSC/lib/dictionaries/cif_core.dic
dictionary named 'cif_core.dic' version 2.4.2 from
2011-04-26.

'_exptl_absorpt_correction_type' value 'Multi-scan'
changed to 'multi-scan' according to
/usr/data/users/saulius/automatic-downloads/current/RSC/lib/dictionaries/cif_core.dic
dictionary named 'cif_core.dic' version 2.4.2 from 2011-04-26.

Automatic conversion script
Id: cif_fix_values 2281 2013-09-26 08:29:07Z andrius 
;
_cod_original_cell_volume 2153.3(8)
_cod_original_sg_symbol_H-M 'P21/c '
_cod_database_code 7053912

loop_
_symmetry_equiv_pos_as_xyz
'x, y, z'
'-x, y+1/2, -z+1/2'
'-x, -y, -z'
'x, -y-1/2, z-1/2'

loop_
_atom_site_label
_atom_site_type_symbol
_atom_site_fract_x
_atom_site_fract_y
_atom_site_fract_z
_atom_site_U_iso_or_equiv
_atom_site_adp_type
_atom_site_occupancy
_atom_site_symmetry_multiplicity
_atom_site_calc_flag
_atom_site_refinement_flags
C1 C -0.1572(2) 0.71590(18) 0.0593(2) 0.0326(6) Uani 1 1 d .
H1A H -0.2140 0.7479 0.0809 0.039 Uiso 1 1 calc R
H1B H -0.1800 0.7296 -0.0166 0.039 Uiso 1 1 calc R
C2 C -0.0229(2) 0.74172(18) 0.13021(18) 0.0282(5) Uani 1 1 d .
C3 C 0.1519(2) 0.81871(18) 0.22150(19) 0.0298(5) Uani 1 1 d .
C4 C 0.2437(3) 0.88413(19) 0.2675(2) 0.0372(6) Uani 1 1 d .
H4 H 0.2232 0.9446 0.2599 0.045 Uiso 1 1 calc R
C5 C 0.3672(3) 0.8549(2) 0.3251(2) 0.0427(7) Uani 1 1 d .
H5 H 0.4318 0.8967 0.3574 0.051 Uiso 1 1 calc R
C6 C 0.3976(2) 0.7634(2) 0.3359(2) 0.0385(6) Uani 1 1 d .
H6 H 0.4818 0.7462 0.3758 0.046 Uiso 1 1 calc R
C7 C 0.3059(2) 0.69841(18) 0.28912(19) 0.0300(5) Uani 1 1 d .
H7 H 0.3267 0.6380 0.2960 0.036 Uiso 1 1 calc R
C8 C 0.1803(2) 0.72709(17) 0.23089(18) 0.0272(5) Uani 1 1 d .
C9 C -0.2585(2) 0.56943(19) -0.0230(2) 0.0367(6) Uani 1 1 d .
H9A H -0.3435 0.5763 -0.0295 0.044 Uiso 1 1 calc R
H9B H -0.2575 0.5913 -0.0895 0.044 Uiso 1 1 calc R
C10 C -0.2186(2) 0.47366(19) -0.00425(18) 0.0304(5) Uani 1 1 d .
C11 C -0.2159(2) 0.32657(19) -0.00529(19) 0.0316(5) Uani 1 1 d .
C12 C -0.2435(3) 0.2359(2) -0.0212(2) 0.0379(6) Uani 1 1 d .
H12 H -0.3249 0.2154 -0.0659 0.045 Uiso 1 1 calc R
C13 C -0.1440(3) 0.1780(2) 0.0327(2) 0.0392(6) Uani 1 1 d .
H13 H -0.1588 0.1167 0.0243 0.047 Uiso 1 1 calc R
C14 C -0.0206(3) 0.2088(2) 0.0999(2) 0.0365(6) Uani 1 1 d .
H14 H 0.0442 0.1675 0.1343 0.044 Uiso 1 1 calc R
C15 C 0.0063(2) 0.29895(18) 0.11611(19) 0.0299(5) Uani 1 1 d .
H15 H 0.0877 0.3192 0.1613 0.036 Uiso 1 1 calc R
C16 C -0.0937(2) 0.35861(18) 0.06185(18) 0.0286(5) Uani 1 1 d .
C17 C 0.1806(2) 0.47620(17) 0.30311(19) 0.0284(5) Uani 1 1 d .
C18 C 0.3061(3) 0.44039(17) 0.3868(2) 0.0376(6) Uani 1 1 d .
C19 C 0.3214(3) 0.4286(2) 0.4882(2) 0.0540(9) Uani 1 1 d .
H19A H 0.3987 0.4085 0.5421 0.065 Uiso 1 1 calc R
H19B H 0.2549 0.4406 0.5054 0.065 Uiso 1 1 calc R
C20 C 0.4068(3) 0.4232(2) 0.3507(3) 0.0495(8) Uani 1 1 d .
H20A H 0.4843 0.4072 0.4128 0.074 Uiso 1 1 calc R
H20B H 0.4200 0.4762 0.3175 0.074 Uiso 1 1 calc R
H20C H 0.3806 0.3752 0.2987 0.074 Uiso 1 1 calc R
Cl Cl 0.36590(5) 0.15208(4) 0.28107(4) 0.02903(14) Uani 1 1 d .
Cu Cu 0.00761(2) 0.55684(2) 0.13555(2) 0.02625(10) Uani 1 1 d .
N1 N -0.1650(2) 0.61947(16) 0.07403(19) 0.0373(5) Uani 1 1 d .
N2 N 0.02203(19) 0.82509(15) 0.15763(16) 0.0308(5) Uani 1 1 d .
H2D H -0.0217 0.8736 0.1390 0.037 Uiso 1 1 calc R
N3 N 0.06798(18) 0.68030(14) 0.17160(15) 0.0264(4) Uani 1 1 d .
N4 N -0.29087(19) 0.40205(16) -0.04569(16) 0.0328(5) Uani 1 1 d .
H4D H -0.3705 0.4024 -0.0900 0.039 Uiso 1 1 calc R
N5 N -0.09811(18) 0.45252(15) 0.06100(15) 0.0290(5) Uani 1 1 d .
O1 O 0.08797(17) 0.48448(13) 0.32408(14) 0.0344(4) Uani 1 1 d .
O2 O 0.17379(15) 0.49864(12) 0.21008(13) 0.0293(4) Uani 1 1 d .
O3 O 0.4161(2) 0.19021(15) 0.38849(15) 0.0461(5) Uani 1 1 d .
O6 O 0.45856(17) 0.09243(15) 0.27436(16) 0.0450(5) Uani 1 1 d .
O5 O 0.25270(18) 0.10215(14) 0.26019(17) 0.0441(5) Uani 1 1 d .
O4 O 0.3346(2) 0.22087(15) 0.20048(16) 0.0484(5) Uani 1 1 d .
H1 H -0.193(4) 0.609(3) 0.141(3) 0.085(13) Uiso 1 1 d .

loop_
_atom_site_aniso_label
_atom_site_aniso_U_11
_atom_site_aniso_U_22
_atom_site_aniso_U_33
_atom_site_aniso_U_23
_atom_site_aniso_U_13
_atom_site_aniso_U_12
C1 0.0227(12) 0.0389(15) 0.0326(12) 0.0063(11) 0.0091(10) 0.0093(11)
C2 0.0244(11) 0.0380(14) 0.0237(10) 0.0048(10) 0.0120(9) 0.0079(10)
C3 0.0293(12) 0.0342(14) 0.0265(11) 0.0000(10) 0.0129(10) 0.0049(11)
C4 0.0403(15) 0.0316(14) 0.0413(14) -0.0046(11) 0.0196(12) -0.0019(12)
C5 0.0365(15) 0.0386(16) 0.0504(16) -0.0110(13) 0.0169(13) -0.0072(12)
C6 0.0242(12) 0.0449(17) 0.0409(14) -0.0039(12) 0.0094(11) -0.0015(12)
C7 0.0222(11) 0.0335(14) 0.0296(11) 0.0005(10) 0.0074(9) 0.0031(10)
C8 0.0261(12) 0.0321(13) 0.0235(10) 0.0005(9) 0.0111(9) 0.0012(10)
C9 0.0202(12) 0.0506(17) 0.0286(12) -0.0004(11) 0.0011(10) 0.0066(11)
C10 0.0187(11) 0.0442(15) 0.0226(10) -0.0001(10) 0.0041(9) 0.0000(10)
C11 0.0251(12) 0.0436(15) 0.0231(11) -0.0032(10) 0.0079(9) -0.0027(11)
C12 0.0342(14) 0.0485(17) 0.0283(12) -0.0034(11) 0.0116(11) -0.0096(13)
C13 0.0466(16) 0.0407(16) 0.0324(13) -0.0020(11) 0.0196(12) -0.0089(13)
C14 0.0387(14) 0.0433(16) 0.0277(12) 0.0029(11) 0.0151(11) 0.0055(12)
C15 0.0259(12) 0.0356(14) 0.0258(11) -0.0024(10) 0.0094(10) 0.0005(10)
C16 0.0235(11) 0.0393(15) 0.0226(10) -0.0008(10) 0.0098(9) -0.0012(10)
C17 0.0243(12) 0.0228(12) 0.0274(11) 0.0023(9) 0.0018(9) -0.0049(10)
C18 0.0285(13) 0.0258(13) 0.0366(13) 0.0049(10) -0.0054(11) -0.0056(11)
C19 0.0512(19) 0.0425(18) 0.0383(15) 0.0105(13) -0.0072(13) -0.0068(14)
C20 0.0273(14) 0.0369(16) 0.0612(19) 0.0087(14) -0.0011(13) 0.0039(12)
Cl 0.0192(3) 0.0351(3) 0.0272(3) 0.0014(2) 0.0053(2) 0.0001(2)
Cu 0.01583(15) 0.03176(18) 0.02587(15) 0.00330(12) 0.00451(11) 0.00278(12)
N1 0.0242(10) 0.0429(14) 0.0362(11) -0.0006(10) 0.0058(9) 0.0025(10)
N2 0.0286(11) 0.0337(12) 0.0296(10) 0.0035(9) 0.0126(9) 0.0086(9)
N3 0.0215(10) 0.0301(11) 0.0255(9) 0.0020(8) 0.0086(8) 0.0038(8)
N4 0.0175(9) 0.0465(14) 0.0269(10) -0.0025(9) 0.0031(8) -0.0027(9)
N5 0.0183(9) 0.0415(13) 0.0226(9) -0.0005(8) 0.0048(8) 0.0023(9)
O1 0.0311(9) 0.0358(10) 0.0329(9) 0.0027(8) 0.0112(8) -0.0061(8)
O2 0.0185(8) 0.0338(10) 0.0283(8) 0.0061(7) 0.0037(7) 0.0023(7)
O3 0.0450(12) 0.0509(13) 0.0317(10) -0.0083(9) 0.0075(9) -0.0039(10)
O6 0.0255(9) 0.0566(13) 0.0434(11) -0.0038(10) 0.0067(8) 0.0114(9)
O5 0.0309(10) 0.0468(13) 0.0544(12) -0.0069(10) 0.0187(9) -0.0106(9)
O4 0.0464(12) 0.0500(13) 0.0410(11) 0.0173(9) 0.0125(9) 0.0058(10)

loop_
_atom_type_symbol
_atom_type_description
_atom_type_scat_dispersion_real
_atom_type_scat_dispersion_imag
_atom_type_scat_source
C C 0.0033 0.0016 'International Tables Vol C Tables 4.2.6.8 and 6.1.1.4'
H H 0.0000 0.0000 'International Tables Vol C Tables 4.2.6.8 and 6.1.1.4'
O O 0.0106 0.0060 'International Tables Vol C Tables 4.2.6.8 and 6.1.1.4'
N N 0.0061 0.0033 'International Tables Vol C Tables 4.2.6.8 and 6.1.1.4'
Cl Cl 0.1484 0.1585 'International Tables Vol C Tables 4.2.6.8 and 6.1.1.4'
Cu Cu 0.3201 1.2651 'International Tables Vol C Tables 4.2.6.8 and 6.1.1.4'

loop_
_geom_angle_atom_site_label_1
_geom_angle_atom_site_label_2
_geom_angle_atom_site_label_3
_geom_angle
_geom_angle_site_symmetry_1
_geom_angle_site_symmetry_3
N1 C1 C2 106.2(2) . .
N1 C1 H1A 110.5 . .
C2 C1 H1A 110.5 . .
N1 C1 H1B 110.5 . .
C2 C1 H1B 110.5 . .
H1A C1 H1B 108.7 . .
N3 C2 N2 112.4(2) . .
N3 C2 C1 121.1(2) . .
N2 C2 C1 126.5(2) . .
C4 C3 N2 131.1(3) . .
C4 C3 C8 122.9(2) . .
N2 C3 C8 106.0(2) . .
C5 C4 C3 116.5(3) . .
C5 C4 H4 121.7 . .
C3 C4 H4 121.7 . .
C4 C5 C6 121.5(3) . .
C4 C5 H5 119.2 . .
C6 C5 H5 119.2 . .
C7 C6 C5 121.8(3) . .
C7 C6 H6 119.1 . .
C5 C6 H6 119.1 . .
C6 C7 C8 117.3(2) . .
C6 C7 H7 121.3 . .
C8 C7 H7 121.3 . .
N3 C8 C7 131.8(2) . .
N3 C8 C3 108.1(2) . .
C7 C8 C3 120.0(2) . .
C10 C9 N1 106.1(2) . .
C10 C9 H9A 110.5 . .
N1 C9 H9A 110.5 . .
C10 C9 H9B 110.5 . .
N1 C9 H9B 110.5 . .
H9A C9 H9B 108.7 . .
N4 C10 N5 112.5(2) . .
N4 C10 C9 127.4(2) . .
N5 C10 C9 120.1(2) . .
N4 C11 C12 132.0(2) . .
N4 C11 C16 105.6(2) . .
C12 C11 C16 122.5(2) . .
C13 C12 C11 116.5(2) . .
C13 C12 H12 121.8 . .
C11 C12 H12 121.8 . .
C12 C13 C14 121.9(3) . .
C12 C13 H13 119.0 . .
C14 C13 H13 119.0 . .
C15 C14 C13 121.4(3) . .
C15 C14 H14 119.3 . .
C13 C14 H14 119.3 . .
C14 C15 C16 117.3(2) . .
C14 C15 H15 121.3 . .
C16 C15 H15 121.3 . .
C15 C16 C11 120.4(2) . .
C15 C16 N5 131.4(2) . .
C11 C16 N5 108.2(2) . .
O1 C17 O2 121.7(2) . .
O1 C17 C18 121.5(2) . .
O2 C17 C18 116.9(2) . .
C19 C18 C20 124.2(3) . .
C19 C18 C17 118.1(3) . .
C20 C18 C17 117.7(2) . .
C18 C19 H19A 120.0 . .
C18 C19 H19B 120.0 . .
H19A C19 H19B 120.0 . .
C18 C20 H20A 109.5 . .
C18 C20 H20B 109.5 . .
H20A C20 H20B 109.5 . .
C18 C20 H20C 109.5 . .
H20A C20 H20C 109.5 . .
H20B C20 H20C 109.5 . .
O4 Cl O3 110.46(13) . .
O4 Cl O5 108.77(13) . 1
O3 Cl O5 109.41(13) . 1
O4 Cl O5 108.77(13) . .
O3 Cl O5 109.41(13) . .
O5 Cl O5 0.0(2) 1 .
O4 Cl O6 109.79(13) . .
O3 Cl O6 109.38(12) . .
O5 Cl O6 109.01(13) 1 .
O5 Cl O6 109.01(13) . .
N3 Cu O2 96.95(8) . .
N3 Cu N5 161.64(8) . .
O2 Cu N5 99.88(8) . .
N3 Cu N1 81.67(9) . .
O2 Cu N1 173.84(8) . .
N5 Cu N1 82.34(9) . .
N3 Cu O1 102.43(7) . .
O2 Cu O1 56.81(6) . .
N5 Cu O1 92.93(7) . .
N1 Cu O1 117.52(8) . .
C1 N1 C9 116.0(2) . .
C1 N1 Cu 113.25(16) . .
C9 N1 Cu 109.88(17) . .
C1 N1 H1 108(2) . .
C9 N1 H1 107(2) . .
Cu N1 H1 102(2) . .
C2 N2 C3 107.4(2) . .
C2 N2 H2D 126.3 . .
C3 N2 H2D 126.3 . .
C2 N3 C8 106.0(2) . .
C2 N3 Cu 114.22(17) . .
C8 N3 Cu 139.74(17) . .
C10 N4 C11 108.2(2) . .
C10 N4 H4D 125.9 . .
C11 N4 H4D 125.9 . .
C10 N5 C16 105.4(2) . .
C10 N5 Cu 113.36(18) . .
C16 N5 Cu 140.68(16) . .
C17 O1 Cu 77.33(13) . .
C17 O2 Cu 103.79(15) . .
O5 O5 Cl 0(3) 1 .

loop_
_geom_bond_atom_site_label_1
_geom_bond_atom_site_label_2
_geom_bond_distance
_geom_bond_site_symmetry_2
C1 N1 1.464(4) .
C1 C2 1.491(3) .
C1 H1A 0.9700 .
C1 H1B 0.9700 .
C2 N3 1.330(3) .
C2 N2 1.341(3) .
C3 C4 1.384(4) .
C3 N2 1.386(3) .
C3 C8 1.402(4) .
C4 C5 1.381(4) .
C4 H4 0.9300 .
C5 C6 1.404(4) .
C5 H5 0.9300 .
C6 C7 1.381(4) .
C6 H6 0.9300 .
C7 C8 1.398(3) .
C7 H7 0.9300 .
C8 N3 1.393(3) .
C9 C10 1.493(4) .
C9 N1 1.493(3) .
C9 H9A 0.9700 .
C9 H9B 0.9700 .
C10 N4 1.327(3) .
C10 N5 1.335(3) .
C11 N4 1.387(3) .
C11 C12 1.388(4) .
C11 C16 1.401(3) .
C12 C13 1.377(4) .
C12 H12 0.9300 .
C13 C14 1.406(4) .
C13 H13 0.9300 .
C14 C15 1.380(4) .
C14 H14 0.9300 .
C15 C16 1.398(3) .
C15 H15 0.9300 .
C16 N5 1.405(3) .
C17 O1 1.250(3) .
C17 O2 1.282(3) .
C17 C18 1.508(3) .
C18 C19 1.327(4) .
C18 C20 1.494(5) .
C19 H19A 0.9300 .
C19 H19B 0.9300 .
C20 H20A 0.9600 .
C20 H20B 0.9600 .
C20 H20C 0.9600 .
Cl O4 1.430(2) .
Cl O3 1.4339(19) .
Cl O5 1.441(2) 1
Cl O5 1.441(2) .
Cl O6 1.443(2) .
Cu N3 1.961(2) .
Cu O2 1.9617(16) .
Cu N5 1.973(2) .
Cu N1 2.048(2) .
Cu O1 2.5554(18) .
N1 H1 1.11(4) .
N2 H2D 0.8600 .
N4 H4D 0.8600 .
O5 O5 0.000(6) 1

loop_
_geom_hbond_atom_site_label_D
_geom_hbond_atom_site_label_H
_geom_hbond_atom_site_label_A
_geom_hbond_distance_DH
_geom_hbond_distance_HA
_geom_hbond_distance_DA
_geom_hbond_angle_DHA
_geom_hbond_site_symmetry_A
N4 H4D O6 0.86 2.04 2.881(3) 164.5 4_465
C1 H1B O4 0.97 2.47 3.355(3) 151.5 3_565
C14 H14 O5 0.93 2.49 3.379(4) 161.0 1

loop_
_geom_torsion_atom_site_label_1
_geom_torsion_atom_site_label_2
_geom_torsion_atom_site_label_3
_geom_torsion_atom_site_label_4
_geom_torsion
_geom_torsion_site_symmetry_4
N1 C1 C2 N3 14.9(3) .
N1 C1 C2 N2 -167.0(2) .
N2 C3 C4 C5 -178.2(3) .
C8 C3 C4 C5 -0.5(4) .
C3 C4 C5 C6 0.2(4) .
C4 C5 C6 C7 0.4(5) .
C5 C6 C7 C8 -0.6(4) .
C6 C7 C8 N3 177.3(2) .
C6 C7 C8 C3 0.3(3) .
C4 C3 C8 N3 -177.4(2) .
N2 C3 C8 N3 0.8(2) .
C4 C3 C8 C7 0.3(4) .
N2 C3 C8 C7 178.5(2) .
N1 C9 C10 N4 155.4(2) .
N1 C9 C10 N5 -24.4(3) .
N4 C11 C12 C13 180.0(2) .
C16 C11 C12 C13 0.0(4) .
C11 C12 C13 C14 -0.3(4) .
C12 C13 C14 C15 0.7(4) .
C13 C14 C15 C16 -0.7(4) .
C14 C15 C16 C11 0.4(3) .
C14 C15 C16 N5 179.9(2) .
N4 C11 C16 C15 180.0(2) .
C12 C11 C16 C15 0.0(4) .
N4 C11 C16 N5 0.4(3) .
C12 C11 C16 N5 -179.6(2) .
O1 C17 C18 C19 -8.6(4) .
O2 C17 C18 C19 170.6(2) .
O1 C17 C18 C20 173.3(2) .
O2 C17 C18 C20 -7.5(3) .
C2 C1 N1 C9 -148.2(2) .
C2 C1 N1 Cu -19.8(2) .
C10 C9 N1 C1 160.1(2) .
C10 C9 N1 Cu 30.1(2) .
N3 Cu N1 C1 16.12(17) .
O2 Cu N1 C1 93.6(8) .
N5 Cu N1 C1 -154.82(19) .
O1 Cu N1 C1 115.85(17) .
N3 Cu N1 C9 147.59(19) .
O2 Cu N1 C9 -134.9(7) .
N5 Cu N1 C9 -23.36(18) .
O1 Cu N1 C9 -112.68(18) .
N3 C2 N2 C3 0.1(3) .
C1 C2 N2 C3 -178.1(2) .
C4 C3 N2 C2 177.4(3) .
C8 C3 N2 C2 -0.6(2) .
N2 C2 N3 C8 0.4(3) .
C1 C2 N3 C8 178.8(2) .
N2 C2 N3 Cu 179.35(15) .
C1 C2 N3 Cu -2.3(3) .
C7 C8 N3 C2 -178.0(2) .
C3 C8 N3 C2 -0.7(2) .
C7 C8 N3 Cu 3.4(4) .
C3 C8 N3 Cu -179.29(18) .
O2 Cu N3 C2 178.43(16) .
N5 Cu N3 C2 22.0(3) .
N1 Cu N3 C2 -7.63(16) .
O1 Cu N3 C2 -124.11(16) .
O2 Cu N3 C8 -3.1(2) .
N5 Cu N3 C8 -159.5(2) .
N1 Cu N3 C8 170.9(3) .
O1 Cu N3 C8 54.4(2) .
N5 C10 N4 C11 0.9(3) .
C9 C10 N4 C11 -178.9(2) .
C12 C11 N4 C10 179.3(3) .
C16 C11 N4 C10 -0.8(3) .
N4 C10 N5 C16 -0.6(3) .
C9 C10 N5 C16 179.2(2) .
N4 C10 N5 Cu -174.10(16) .
C9 C10 N5 Cu 5.7(3) .
C15 C16 N5 C10 -179.4(2) .
C11 C16 N5 C10 0.1(3) .
C15 C16 N5 Cu -8.9(4) .
C11 C16 N5 Cu 170.66(19) .
N3 Cu N5 C10 -19.4(4) .
O2 Cu N5 C10 -175.55(16) .
N1 Cu N5 C10 10.25(17) .
O1 Cu N5 C10 127.64(17) .
N3 Cu N5 C16 170.5(2) .
O2 Cu N5 C16 14.4(3) .
N1 Cu N5 C16 -159.8(3) .
O1 Cu N5 C16 -42.5(3) .
O2 C17 O1 Cu -5.5(2) .
C18 C17 O1 Cu 173.7(2) .
N3 Cu O1 C17 -86.54(15) .
O2 Cu O1 C17 3.68(14) .
N5 Cu O1 C17 103.58(15) .
N1 Cu O1 C17 -173.53(15) .
O1 C17 O2 Cu 7.3(3) .
C18 C17 O2 Cu -171.97(18) .
N3 Cu O2 C17 96.73(16) .
N5 Cu O2 C17 -90.63(16) .
N1 Cu O2 C17 20.1(9) .
O1 Cu O2 C17 -3.61(14) .
O4 Cl O5 O5 0.00(4) 1
O3 Cl O5 O5 0.00(6) 1
O6 Cl O5 O5 0.00(2) 1
